data_4107556
loop_
_publ_author_name
'Robert T. Yu'
'Tomislav Rovis'

_publ_section_title
;
 Asymmetric Synthesis of Bicyclic Amidines via Rhodium-Catalyzed [2+2+2]
 Cycloaddition of Carbodiimides
;
_journal_name_full 'Journal of the American Chemical Society'
_journal_page_first 3262
_journal_page_last 3263
_journal_paper_doi 10.1021/ja710065h
_journal_volume 130
_journal_year 2008
_chemical_absolute_configuration ad
_chemical_formula_sum 'C21 H21 Br N2 O'
_chemical_formula_weight 397.31
_chemical_name_systematic
;

 ?

;
_space_group_IT_number 19
_symmetry_cell_setting orthorhombic
_symmetry_space_group_name_Hall 'P 2ac 2ab'
_symmetry_space_group_name_H-M 'P 21 21 21'
_atom_sites_solution_hydrogens geom
_atom_sites_solution_primary direct
_atom_sites_solution_secondary difmap
_audit_creation_method 'Bruker SHELXT'
_cell_angle_alpha 90.00
_cell_angle_beta 90.00
_cell_angle_gamma 90.00
_cell_formula_units_Z 8
_cell_length_a 6.4508(13)
_cell_length_b 14.332(3)
_cell_length_c 38.051(8)
_cell_measurement_reflns_used 903
_cell_measurement_temperature 100(2)
_cell_measurement_theta_max 21.49
_cell_measurement_theta_min 3.50
_cell_volume 3517.9(13)
_computing_cell_refinement 'Bruker SMART'
_computing_data_collection 'Bruker SMART'
_computing_data_reduction 'Bruker SAINT'
_computing_molecular_graphics 'Bruker SHELXTL'
_computing_publication_material 'Bruker SHELXTL'
_computing_structure_refinement 'Bruker SHELXT'
_computing_structure_solution 'Bruker SHELXT'
_diffrn_ambient_temperature 100(2)
_diffrn_measured_fraction_theta_full 0.997
_diffrn_measured_fraction_theta_max 0.997
_diffrn_measurement_device_type 'Bruker Apex2 CCD area detector'
_diffrn_measurement_method 'phi and omega scans'
_diffrn_radiation_monochromator graphite
_diffrn_radiation_source 'fine-focus sealed tube'
_diffrn_radiation_type MoK\a
_diffrn_radiation_wavelength 0.71073
_diffrn_reflns_av_R_equivalents 0.1359
_diffrn_reflns_av_sigmaI/netI 0.2263
_diffrn_reflns_limit_h_max 9
_diffrn_reflns_limit_h_min -3
_diffrn_reflns_limit_k_max 19
_diffrn_reflns_limit_k_min -20
_diffrn_reflns_limit_l_max 53
_diffrn_reflns_limit_l_min -47
_diffrn_reflns_number 22084
_diffrn_reflns_theta_full 30.03
_diffrn_reflns_theta_max 30.03
_diffrn_reflns_theta_min 3.50
_exptl_absorpt_coefficient_mu 2.348
_exptl_absorpt_correction_T_max 0.9161
_exptl_absorpt_correction_T_min 0.5729
_exptl_absorpt_correction_type multi-scan
_exptl_absorpt_process_details 'SADABS, Shedlrick, 1997'
_exptl_crystal_colour yellow
_exptl_crystal_density_diffrn 1.500
_exptl_crystal_description plates
_exptl_crystal_F_000 1632
_exptl_crystal_size_max 0.27
_exptl_crystal_size_mid 0.26
_exptl_crystal_size_min 0.04
_refine_diff_density_max 0.580
_refine_diff_density_min -0.573
_refine_diff_density_rms 0.112
_refine_ls_abs_structure_details 'Flack H D (1983), Acta Cryst. A39, 876-881'
_refine_ls_abs_structure_Flack -0.016(19)
_refine_ls_goodness_of_fit_ref 0.923
_refine_ls_hydrogen_treatment constr
_refine_ls_matrix_type full
_refine_ls_number_parameters 452
_refine_ls_number_reflns 10257
_refine_ls_number_restraints 0
_refine_ls_restrained_S_all 0.923
_refine_ls_R_factor_all NaN
_refine_ls_R_factor_gt 0.0705
_refine_ls_shift/su_max 0.005
_refine_ls_shift/su_mean 0.000
_refine_ls_structure_factor_coef Fsqd
_refine_ls_weighting_details 'calc w=1/[\s^2^(Fo^2^)+(0.0217P)^2^+0.0000P] where P=(Fo^2^+2Fc^2^)/3'
_refine_ls_weighting_scheme calc
_refine_ls_wR_factor_gt 0.1039
_refine_ls_wR_factor_ref 0.1405
_reflns_number_gt 4317
_reflns_number_total 10257
_reflns_threshold_expression >2sigma(I)
_cod_data_source_file ja710065h-file001.cif
_cod_data_source_block rovis29_0m
_cod_original_cell_volume 3518.0(13)
_cod_database_code 4107556

loop_
_symmetry_equiv_pos_as_xyz
'x, y, z'
'-x+1/2, -y, z+1/2'
'-x, y+1/2, -z+1/2'
'x+1/2, -y+1/2, -z'

loop_
_atom_site_label
_atom_site_type_symbol
_atom_site_fract_x
_atom_site_fract_y
_atom_site_fract_z
_atom_site_U_iso_or_equiv
_atom_site_adp_type
_atom_site_occupancy
_atom_site_symmetry_multiplicity
_atom_site_calc_flag
_atom_site_refinement_flags
Br1 Br 0.69423(12) 0.19063(7) 0.983974(19) 0.0344(2) Uani 1 1 d .
N1 N -0.4066(10) -0.0430(4) 0.87003(18) 0.0216(16) Uani 1 1 d .
N2 N -0.4005(10) 0.0789(5) 0.83136(16) 0.0205(16) Uani 1 1 d .
O1 O -0.0264(8) 0.0525(4) 0.79865(14) 0.0205(13) Uani 1 1 d .
C1 C -0.3191(12) 0.0376(5) 0.85807(19) 0.0164(16) Uani 1 1 d .
C2 C -0.1368(12) 0.0688(5) 0.87839(18) 0.0174(17) Uani 1 1 d .
H2B H -0.0800 0.1282 0.8730 0.021 Uiso 1 1 calc R
C3 C -0.0476(13) 0.0201(6) 0.9034(2) 0.021(2) Uani 1 1 d .
C4 C -0.1302(12) -0.0773(5) 0.91216(19) 0.0286(19) Uani 1 1 d .
H4A H -0.0539 -0.1244 0.8982 0.034 Uiso 1 1 calc R
H4B H -0.1059 -0.0906 0.9374 0.034 Uiso 1 1 calc R
C5 C -0.3555(13) -0.0848(5) 0.90447(19) 0.0268(19) Uani 1 1 d .
H5A H -0.4342 -0.0509 0.9232 0.032 Uiso 1 1 calc R
C6 C -0.4437(14) -0.1821(6) 0.9009(2) 0.045(2) Uani 1 1 d .
H6A H -0.4955 -0.2048 0.9238 0.054 Uiso 1 1 calc R
H6B H -0.3363 -0.2258 0.8923 0.054 Uiso 1 1 calc R
C7 C -0.6198(14) -0.1747(6) 0.8747(2) 0.045(3) Uani 1 1 d .
H7A H -0.6159 -0.2282 0.8582 0.053 Uiso 1 1 calc R
H7B H -0.7547 -0.1754 0.8871 0.053 Uiso 1 1 calc R
C8 C -0.5943(13) -0.0846(5) 0.8548(2) 0.0214(19) Uani 1 1 d .
H8A H -0.5763 -0.0963 0.8293 0.026 Uiso 1 1 calc R
H8B H -0.7158 -0.0434 0.8583 0.026 Uiso 1 1 calc R
C9 C 0.1370(13) 0.0559(5) 0.92289(19) 0.0194(18) Uani 1 1 d .
C10 C 0.2785(13) 0.1157(5) 0.9058(2) 0.0222(19) Uani 1 1 d .
H10A H 0.2607 0.1290 0.8816 0.027 Uiso 1 1 calc R
C11 C 0.4423(12) 0.1554(6) 0.9238(2) 0.0220(19) Uani 1 1 d .
H11A H 0.5374 0.1953 0.9120 0.026 Uiso 1 1 calc R
C12 C 0.4651(12) 0.1359(6) 0.9590(2) 0.025(2) Uani 1 1 d .
C13 C 0.3366(12) 0.0748(6) 0.9764(2) 0.0246(18) Uani 1 1 d .
H13A H 0.3610 0.0588 1.0003 0.029 Uiso 1 1 calc R
C14 C 0.1711(13) 0.0372(6) 0.95826(19) 0.0252(19) Uani 1 1 d .
H14A H 0.0775 -0.0027 0.9703 0.030 Uiso 1 1 calc R
C15 C -0.2933(12) 0.1559(5) 0.81648(18) 0.0189(18) Uani 1 1 d .
C16 C -0.3856(13) 0.2434(6) 0.81612(19) 0.023(2) Uani 1 1 d .
H16A H -0.5162 0.2528 0.8271 0.027 Uiso 1 1 calc R
C17 C -0.2835(12) 0.3187(6) 0.79925(18) 0.0245(18) Uani 1 1 d .
H17A H -0.3418 0.3795 0.8003 0.029 Uiso 1 1 calc R
C18 C -0.1019(13) 0.3045(6) 0.78153(19) 0.0249(19) Uani 1 1 d .
H18A H -0.0391 0.3551 0.7694 0.030 Uiso 1 1 calc R
C19 C -0.0070(12) 0.2168(5) 0.78095(19) 0.0192(19) Uani 1 1 d .
H19A H 0.1195 0.2076 0.7686 0.023 Uiso 1 1 calc R
C20 C -0.1002(12) 0.1434(5) 0.7986(2) 0.0178(18) Uani 1 1 d .
C21 C 0.1536(13) 0.0343(6) 0.7776(2) 0.0242(18) Uani 1 1 d .
H21A H 0.1917 -0.0317 0.7797 0.036 Uiso 1 1 calc R
H21B H 0.2689 0.0732 0.7857 0.036 Uiso 1 1 calc R
H21C H 0.1232 0.0489 0.7530 0.036 Uiso 1 1 calc R
Br1A Br 0.82674(11) 0.68591(7) 0.988550(19) 0.0330(2) Uani 1 1 d .
N1A N 1.9162(9) 0.4583(5) 0.86870(15) 0.0174(15) Uani 1 1 d .
N2A N 1.8968(10) 0.5791(5) 0.83031(16) 0.0190(16) Uani 1 1 d .
O1A O 1.5297(8) 0.5531(4) 0.79484(14) 0.0206(13) Uani 1 1 d .
C1A C 1.8143(12) 0.5312(5) 0.85532(19) 0.0175(17) Uani 1 1 d .
C2A C 1.6175(11) 0.5592(5) 0.87345(19) 0.0176(17) Uani 1 1 d .
H2AB H 1.5302 0.6047 0.8629 0.021 Uiso 1 1 calc R
C3A C 1.5619(12) 0.5207(5) 0.9047(2) 0.0154(17) Uani 1 1 d .
C4A C 1.6957(11) 0.4457(5) 0.92071(18) 0.0225(17) Uani 1 1 d .
H4AA H 1.6065 0.4014 0.9337 0.027 Uiso 1 1 calc R
H4AB H 1.7924 0.4745 0.9377 0.027 Uiso 1 1 calc R
C5A C 1.8192(13) 0.3926(5) 0.89346(17) 0.0233(17) Uani 1 1 d .
H5AA H 1.7241 0.3502 0.8802 0.028 Uiso 1 1 calc R
C6A C 2.0053(11) 0.3372(5) 0.90619(19) 0.0203(18) Uani 1 1 d .
H6AA H 2.0804 0.3709 0.9250 0.024 Uiso 1 1 calc R
H6AB H 1.9635 0.2750 0.9149 0.024 Uiso 1 1 calc R
C7A C 2.1352(13) 0.3295(6) 0.87330(19) 0.0262(19) Uani 1 1 d .
H7AA H 2.0863 0.2773 0.8584 0.031 Uiso 1 1 calc R
H7AB H 2.2826 0.3188 0.8793 0.031 Uiso 1 1 calc R
C8A C 2.1086(12) 0.4224(5) 0.8543(2) 0.0197(18) Uani 1 1 d .
H8AA H 2.2257 0.4650 0.8593 0.024 Uiso 1 1 calc R
H8AB H 2.0977 0.4132 0.8285 0.024 Uiso 1 1 calc R
C9A C 1.3775(13) 0.5564(5) 0.9240(2) 0.0190(18) Uani 1 1 d .
C10A C 1.2229(12) 0.6090(5) 0.9080(2) 0.0182(17) Uani 1 1 d .
H10B H 1.2293 0.6191 0.8833 0.022 Uiso 1 1 calc R
C11A C 1.0607(12) 0.6470(5) 0.9267(2) 0.0219(19) Uani 1 1 d .
H11B H 0.9591 0.6837 0.9151 0.026 Uiso 1 1 calc R
C12A C 1.0464(13) 0.6315(6) 0.9628(2) 0.024(2) Uani 1 1 d .
C13A C 1.1941(12) 0.5774(6) 0.9797(2) 0.0280(19) Uani 1 1 d .
H13B H 1.1847 0.5663 1.0043 0.034 Uiso 1 1 calc R
C14A C 1.3570(13) 0.5395(5) 0.9601(2) 0.0228(19) Uani 1 1 d .
H14B H 1.4564 0.5012 0.9716 0.027 Uiso 1 1 calc R
C15A C 1.7886(12) 0.6553(5) 0.81445(19) 0.0167(18) Uani 1 1 d .
C16A C 1.8764(13) 0.7448(6) 0.81537(19) 0.0211(19) Uani 1 1 d .
H16B H 2.0030 0.7547 0.8276 0.025 Uiso 1 1 calc R
C17A C 1.7804(13) 0.8187(7) 0.79868(18) 0.029(2) Uani 1 1 d .
H17B H 1.8389 0.8793 0.8002 0.035 Uiso 1 1 calc R
C18A C 1.5990(13) 0.8051(7) 0.77967(19) 0.0252(19) Uani 1 1 d .
H18B H 1.5351 0.8559 0.7678 0.030 Uiso 1 1 calc R
C19A C 1.5122(12) 0.7167(6) 0.77813(19) 0.021(2) Uani 1 1 d .
H19B H 1.3872 0.7071 0.7654 0.025 Uiso 1 1 calc R
C20A C 1.6082(13) 0.6406(5) 0.7954(2) 0.0188(18) Uani 1 1 d .
C21A C 1.3456(12) 0.5348(6) 0.7748(2) 0.028(2) Uani 1 1 d .
H21D H 1.3094 0.4686 0.7768 0.042 Uiso 1 1 calc R
H21E H 1.3703 0.5505 0.7501 0.042 Uiso 1 1 calc R
H21F H 1.2314 0.5729 0.7839 0.042 Uiso 1 1 calc R

loop_
_atom_site_aniso_label
_atom_site_aniso_U_11
_atom_site_aniso_U_22
_atom_site_aniso_U_33
_atom_site_aniso_U_23
_atom_site_aniso_U_13
_atom_site_aniso_U_12
Br1 0.0309(4) 0.0416(6) 0.0309(4) -0.0019(4) -0.0063(4) -0.0026(5)
N1 0.020(3) 0.006(4) 0.038(4) 0.000(3) 0.002(3) -0.006(3)
N2 0.021(4) 0.020(4) 0.020(4) 0.003(3) 0.003(3) 0.005(3)
O1 0.020(3) 0.023(3) 0.018(3) 0.001(2) 0.003(2) 0.004(3)
C1 0.019(4) 0.007(4) 0.023(4) 0.001(3) 0.011(4) 0.000(3)
C2 0.016(4) 0.019(4) 0.016(4) 0.002(3) 0.006(3) 0.002(3)
C3 0.024(4) 0.026(5) 0.014(4) 0.004(4) 0.013(4) 0.004(4)
C4 0.033(5) 0.026(4) 0.026(4) 0.006(4) -0.004(4) 0.008(4)
C5 0.033(5) 0.023(4) 0.024(4) 0.006(3) -0.002(4) -0.012(4)
C6 0.056(6) 0.030(5) 0.048(5) 0.006(5) -0.012(5) -0.019(5)
C7 0.039(5) 0.026(5) 0.069(6) 0.020(5) -0.015(5) -0.009(5)
C8 0.022(4) 0.013(4) 0.029(5) -0.002(4) 0.010(4) 0.003(4)
C9 0.025(4) 0.019(5) 0.014(4) 0.003(3) 0.004(4) 0.006(4)
C10 0.029(4) 0.014(4) 0.024(4) 0.004(3) -0.006(4) 0.011(4)
C11 0.022(4) 0.020(5) 0.024(4) -0.002(3) 0.007(4) 0.011(4)
C12 0.020(4) 0.029(5) 0.028(5) 0.001(4) -0.003(4) 0.011(4)
C13 0.021(4) 0.036(5) 0.016(4) 0.011(4) 0.002(4) 0.003(4)
C14 0.020(4) 0.035(5) 0.021(4) 0.009(4) 0.007(4) 0.000(4)
C15 0.018(4) 0.023(5) 0.015(4) 0.001(3) -0.005(4) -0.007(4)
C16 0.028(5) 0.019(5) 0.021(4) -0.001(4) -0.005(4) 0.000(4)
C17 0.030(4) 0.014(4) 0.029(4) 0.001(4) -0.012(4) -0.001(5)
C18 0.036(5) 0.014(5) 0.026(4) -0.002(4) 0.001(4) -0.013(4)
C19 0.023(4) 0.020(5) 0.015(4) -0.005(3) 0.002(3) 0.005(4)
C20 0.016(4) 0.016(4) 0.021(4) -0.002(3) 0.001(3) 0.002(3)
C21 0.020(4) 0.023(5) 0.029(4) 0.006(4) -0.001(4) 0.003(4)
Br1A 0.0259(4) 0.0353(5) 0.0380(5) -0.0064(4) 0.0099(4) 0.0031(4)
N1A 0.016(3) 0.025(4) 0.012(3) 0.008(3) 0.002(3) 0.003(3)
N2A 0.017(4) 0.019(4) 0.021(4) 0.002(3) -0.002(3) 0.006(3)
O1A 0.017(3) 0.016(3) 0.029(3) 0.008(2) -0.005(2) -0.002(2)
C1A 0.016(4) 0.021(4) 0.016(4) -0.007(3) 0.001(4) -0.005(3)
C2A 0.014(4) 0.020(4) 0.019(4) 0.003(3) 0.001(3) 0.002(3)
C3A 0.017(4) 0.007(4) 0.022(4) -0.006(3) 0.001(3) -0.002(3)
C4A 0.024(4) 0.014(4) 0.029(4) 0.006(3) 0.001(4) -0.004(3)
C5A 0.030(4) 0.019(4) 0.021(4) 0.002(3) 0.001(4) 0.008(4)
C6A 0.020(4) 0.020(4) 0.021(4) 0.004(3) 0.000(3) 0.008(3)
C7A 0.027(4) 0.022(5) 0.030(4) 0.006(4) -0.005(4) 0.004(4)
C8A 0.019(4) 0.015(4) 0.025(4) -0.001(4) -0.003(3) 0.005(3)
C9A 0.024(4) 0.013(4) 0.019(4) -0.001(3) -0.003(4) -0.006(4)
C10A 0.023(4) 0.014(4) 0.018(4) 0.006(3) 0.000(3) 0.000(3)
C11A 0.019(4) 0.016(4) 0.031(5) 0.001(4) -0.003(4) 0.001(3)
C12A 0.029(4) 0.013(4) 0.030(5) -0.006(4) 0.013(4) 0.001(4)
C13A 0.027(4) 0.035(5) 0.021(4) -0.003(4) 0.000(4) -0.008(4)
C14A 0.022(4) 0.024(5) 0.022(4) -0.002(4) 0.005(4) 0.001(4)
C15A 0.020(4) 0.015(5) 0.015(4) 0.000(3) -0.001(3) -0.005(3)
C16A 0.021(4) 0.026(5) 0.016(4) -0.005(4) 0.000(4) 0.005(4)
C17A 0.037(5) 0.031(5) 0.018(4) -0.003(4) 0.011(4) -0.003(5)
C18A 0.034(5) 0.024(5) 0.018(4) 0.006(4) 0.009(3) 0.007(5)
C19A 0.022(4) 0.027(5) 0.015(4) -0.001(4) 0.009(3) 0.007(4)
C20A 0.027(4) 0.010(4) 0.020(4) 0.001(3) 0.004(3) 0.001(3)
C21A 0.015(4) 0.035(5) 0.033(5) 0.000(4) -0.011(4) 0.000(4)

loop_
_atom_type_symbol
_atom_type_description
_atom_type_scat_dispersion_real
_atom_type_scat_dispersion_imag
_atom_type_scat_source
C C 0.0033 0.0016 'International Tables Vol C Tables 4.2.6.8 and 6.1.1.4'
H H 0.0000 0.0000 'International Tables Vol C Tables 4.2.6.8 and 6.1.1.4'
N N 0.0061 0.0033 'International Tables Vol C Tables 4.2.6.8 and 6.1.1.4'
O O 0.0106 0.0060 'International Tables Vol C Tables 4.2.6.8 and 6.1.1.4'
Br Br -0.2901 2.4595 'International Tables Vol C Tables 4.2.6.8 and 6.1.1.4'

loop_
_geom_angle_atom_site_label_1
_geom_angle_atom_site_label_2
_geom_angle_atom_site_label_3
_geom_angle
C1 N1 C8 123.6(7)
C1 N1 C5 123.1(6)
C8 N1 C5 111.7(6)
C1 N2 C15 118.2(7)
C20 O1 C21 116.6(6)
N2 C1 N1 118.9(7)
N2 C1 C2 126.8(7)
N1 C1 C2 114.3(7)
C3 C2 C1 124.6(8)
C2 C3 C9 121.8(8)
C2 C3 C4 119.3(8)
C9 C3 C4 118.8(7)
C5 C4 C3 111.3(6)
N1 C5 C4 111.3(6)
N1 C5 C6 102.1(6)
C4 C5 C6 116.9(7)
C5 C6 C7 106.1(7)
C8 C7 C6 108.0(7)
N1 C8 C7 103.9(7)
C14 C9 C10 117.4(8)
C14 C9 C3 122.8(8)
C10 C9 C3 119.8(7)
C11 C10 C9 121.3(7)
C12 C11 C10 118.6(8)
C13 C12 C11 122.2(8)
C13 C12 Br1 119.1(6)
C11 C12 Br1 118.7(7)
C12 C13 C14 118.3(7)
C13 C14 C9 122.1(8)
C16 C15 N2 119.8(7)
C16 C15 C20 118.8(7)
N2 C15 C20 121.1(7)
C15 C16 C17 119.5(8)
C18 C17 C16 120.6(8)
C17 C18 C19 121.1(8)
C20 C19 C18 119.0(7)
C19 C20 O1 124.4(7)
C19 C20 C15 120.9(7)
O1 C20 C15 114.6(7)
C1A N1A C8A 123.6(6)
C1A N1A C5A 122.4(6)
C8A N1A C5A 112.3(6)
C1A N2A C15A 121.2(7)
C20A O1A C21A 119.1(6)
N2A C1A N1A 119.7(7)
N2A C1A C2A 123.1(7)
N1A C1A C2A 116.8(7)
C3A C2A C1A 121.2(7)
C2A C3A C9A 120.2(7)
C2A C3A C4A 119.4(7)
C9A C3A C4A 120.3(7)
C3A C4A C5A 112.6(6)
N1A C5A C4A 110.0(6)
N1A C5A C6A 101.7(6)
C4A C5A C6A 117.4(6)
C7A C6A C5A 102.3(6)
C6A C7A C8A 105.5(6)
N1A C8A C7A 103.0(6)
C10A C9A C14A 117.1(8)
C10A C9A C3A 123.0(7)
C14A C9A C3A 119.9(8)
C11A C10A C9A 122.2(7)
C10A C11A C12A 119.8(8)
C13A C12A C11A 120.1(8)
C13A C12A Br1A 120.3(6)
C11A C12A Br1A 119.6(7)
C12A C13A C14A 119.0(8)
C13A C14A C9A 121.8(8)
C20A C15A C16A 119.4(7)
C20A C15A N2A 120.9(7)
C16A C15A N2A 119.4(7)
C17A C16A C15A 120.5(8)
C16A C17A C18A 120.7(9)
C19A C18A C17A 119.3(9)
C18A C19A C20A 120.5(8)
O1A C20A C15A 117.6(7)
O1A C20A C19A 122.9(7)
C15A C20A C19A 119.5(7)

loop_
_geom_bond_atom_site_label_1
_geom_bond_atom_site_label_2
_geom_bond_distance
Br1 C12 1.924(9)
N1 C1 1.365(9)
N1 C8 1.468(10)
N1 C5 1.478(9)
N2 C1 1.288(9)
N2 C15 1.421(9)
O1 C20 1.387(9)
O1 C21 1.435(9)
C1 C2 1.476(10)
C2 C3 1.312(10)
C3 C9 1.494(12)
C3 C4 1.531(11)
C4 C5 1.486(11)
C5 C6 1.512(11)
C6 C7 1.516(11)
C7 C8 1.505(11)
C9 C14 1.390(10)
C9 C10 1.411(11)
C10 C11 1.380(11)
C11 C12 1.378(10)
C12 C13 1.376(11)
C13 C14 1.381(11)
C15 C16 1.388(10)
C15 C20 1.431(11)
C16 C17 1.418(10)
C17 C18 1.367(11)
C18 C19 1.399(11)
C19 C20 1.385(10)
Br1A C12A 1.891(8)
N1A C1A 1.335(9)
N1A C8A 1.451(9)
N1A C5A 1.472(9)
N2A C1A 1.289(9)
N2A C15A 1.430(9)
O1A C20A 1.353(9)
O1A C21A 1.435(9)
C1A C2A 1.500(10)
C2A C3A 1.360(10)
C3A C9A 1.488(11)
C3A C4A 1.507(10)
C4A C5A 1.513(10)
C5A C6A 1.518(10)
C6A C7A 1.510(10)
C7A C8A 1.526(10)
C9A C10A 1.391(10)
C9A C14A 1.403(10)
C10A C11A 1.377(10)
C11A C12A 1.394(11)
C12A C13A 1.387(11)
C13A C14A 1.398(11)
C15A C20A 1.388(11)
C15A C16A 1.402(10)
C16A C17A 1.381(11)
C17A C18A 1.389(11)
C18A C19A 1.387(11)
C19A C20A 1.415(10)
